data_4322182
loop_
_publ_author_name
'Craig A. Grapperhaus'
'John A. Bellefeuille'
'Joseph H. Reibenspies'
'Marcetta Y. Darensbourg'

_publ_section_title
;
 Synthesis and Dimer Cleavage Reactions of the N2S Thiolate Bridged Dimer
 [(mmp-dach)2Ni2]Cl2
;
_journal_name_full 'Inorganic Chemistry'
_journal_page_first 3698
_journal_page_last 3703
_journal_paper_doi 10.1021/ic990106z
_journal_volume 38
_journal_year 1999
_chemical_formula_sum 'C86 H72 B2 F48 N4 Ni2 O S2'
_chemical_formula_weight 2292.64
_chemical_name_systematic
;                                                                               
 ?                                                                              
;
_space_group_IT_number 2
_symmetry_cell_setting triclinic
_symmetry_space_group_name_Hall '-P 1'
_symmetry_space_group_name_H-M 'P -1'
_atom_sites_solution_hydrogens geom
_atom_sites_solution_primary direct
_atom_sites_solution_secondary difmap
_audit_creation_method SHELXL-97
_cell_angle_alpha 73.06(3)
_cell_angle_beta 74.12(3)
_cell_angle_gamma 86.48(3)
_cell_formula_units_Z 1
_cell_length_a 13.009(3)
_cell_length_b 13.626(3)
_cell_length_c 16.031(3)
_cell_measurement_temperature 293(2)
_cell_volume 2614.1(11)
_computing_cell_refinement 'P3VAX (SIEMENS, 1990)'
_computing_data_collection 'P3VAX (SIEMENS, 1990)'
_computing_data_reduction 'XDISK (SIEMENS, 1990)'
_computing_molecular_graphics 'XP (SIEMENS, 1990)'
_computing_publication_material 'CIFTAB (Sheldrick, 1993)'
_computing_structure_refinement 'SHELXL-97 (Sheldrick, 1997)'
_computing_structure_solution 'SHELXS-97 (Sheldrick, 1990)'
_diffrn_ambient_temperature 293(2)
_diffrn_measured_fraction_theta_full 0.975
_diffrn_measured_fraction_theta_max 0.975
_diffrn_measurement_device 'Siemens R3M'
_diffrn_measurement_method \w
_diffrn_radiation_monochromator graphite
_diffrn_radiation_source 'normal-focus sealed tube'
_diffrn_radiation_type MoK\a
_diffrn_radiation_wavelength 0.71073
_diffrn_reflns_av_R_equivalents 0.0695
_diffrn_reflns_av_sigmaI/netI 0.0373
_diffrn_reflns_limit_h_max 15
_diffrn_reflns_limit_h_min 0
_diffrn_reflns_limit_k_max 16
_diffrn_reflns_limit_k_min -16
_diffrn_reflns_limit_l_max 19
_diffrn_reflns_limit_l_min -18
_diffrn_reflns_number 9491
_diffrn_reflns_theta_full 25.08
_diffrn_reflns_theta_max 25.08
_diffrn_reflns_theta_min 2.23
_diffrn_standards_decay_% <1
_diffrn_standards_interval_count 97
_diffrn_standards_number 3
_exptl_absorpt_coefficient_mu 0.529
_exptl_absorpt_correction_T_max 0.973
_exptl_absorpt_correction_T_min 0.822
_exptl_absorpt_correction_type psi-scan
_exptl_crystal_colour red-brown
_exptl_crystal_density_diffrn 1.456
_exptl_crystal_density_method 'not measured'
_exptl_crystal_description block
_exptl_crystal_F_000 1154
_exptl_crystal_size_max 0.60
_exptl_crystal_size_mid 0.60
_exptl_crystal_size_min 0.40
_refine_diff_density_max 0.680
_refine_diff_density_min -0.279
_refine_diff_density_rms 0.075
_refine_ls_extinction_coef 0.0065(15)
_refine_ls_extinction_expression Fc^*^=kFc[1+0.001xFc^2^\l^3^/sin(2\q)]^-1/4^
_refine_ls_extinction_method SHELXL
_refine_ls_goodness_of_fit_ref 1.075
_refine_ls_hydrogen_treatment riding
_refine_ls_matrix_type full
_refine_ls_number_parameters 982
_refine_ls_number_reflns 9054
_refine_ls_number_restraints 1232
_refine_ls_restrained_S_all 1.106
_refine_ls_R_factor_all 0.1051
_refine_ls_R_factor_gt 0.0810
_refine_ls_shift/su_max 0.808
_refine_ls_shift/su_mean 0.072
_refine_ls_structure_factor_coef Fsqd
_refine_ls_weighting_details 'w=1/[\s^2^(Fo^2^)+(0.1357P)^2^+1.2051P] where P=(Fo^2^+2Fc^2^)/3'
_refine_ls_weighting_scheme calc
_refine_ls_wR_factor_gt 0.2153
_refine_ls_wR_factor_ref 0.2375
_reflns_number_gt 6653
_reflns_number_total 9054
_reflns_threshold_expression >2sigma(I)
_cod_data_source_file ic990106z.cif
_cod_data_source_block md199
_cod_depositor_comments
;
The following automatic conversions were performed:

'_refine_ls_weighting_scheme' value 'calc
w=1/[\s^2^(Fo^2^)+(0.1357P)^2^+1.2051P] where P=(Fo^2^+2Fc^2^)/3' was
changed to 'calc'. New tag '_refine_ls_weighting_details' was
created. The value of the new tag was set to
'w=1/[\s^2^(Fo^2^)+(0.1357P)^2^+1.2051P] where P=(Fo^2^+2Fc^2^)/3'.

Automatic conversion script
Id: cif_fix_values 3143 2015-03-26 13:38:13Z robertas 
;
_cod_original_cell_volume 2614.1(9)
_cod_original_sg_symbol_H-M 'P -1 '
_cod_database_code 4322182

loop_
_symmetry_equiv_pos_as_xyz
'x, y, z'
'-x, -y, -z'

loop_
_atom_site_label
_atom_site_type_symbol
_atom_site_fract_x
_atom_site_fract_y
_atom_site_fract_z
_atom_site_U_iso_or_equiv
_atom_site_adp_type
_atom_site_occupancy
_atom_site_calc_flag
_atom_site_refinement_flags
_atom_site_disorder_assembly
_atom_site_disorder_group
Ni1 Ni 0.53738(8) 0.51660(7) 0.57958(7) 0.0568(3) Uani 0.50 d P . 1
Ni1' Ni 0.49056(8) 0.40095(7) 0.45808(6) 0.0538(3) Uani 0.50 d P . 2
S1 S 0.4266(2) 0.3917(2) 0.59871(17) 0.0641(6) Uani 0.50 d P . .
S2 S 0.6370(2) 0.45269(16) 0.47804(16) 0.0617(5) Uani 0.50 d P . .
C1 C 0.7036(4) 0.5750(4) 0.4079(4) 0.0836(14) Uani 1 d . . .
C2 C 0.7331(4) 0.6329(4) 0.4634(4) 0.0874(14) Uani 1 d . . .
H2A H 0.7500 0.7034 0.4269 0.105 Uiso 1 calc R . .
H2B H 0.7970 0.6038 0.4802 0.105 Uiso 1 calc R . .
N1 N 0.6464(3) 0.6325(3) 0.5484(3) 0.0750(10) Uani 1 d . . .
N2 N 0.4677(3) 0.5928(3) 0.6662(3) 0.0740(10) Uani 1 d . . .
H2C H 0.3992 0.5680 0.6883 0.089 Uiso 1 calc R A 1
C3 C 0.6985(15) 0.5974(16) 0.6255(17) 0.075(4) Uani 0.50 d P . 1
H3A H 0.7638 0.6373 0.6101 0.090 Uiso 0.50 calc PR . 1
H3B H 0.7176 0.5260 0.6334 0.090 Uiso 0.50 calc PR . 1
C4 C 0.6251(11) 0.6092(11) 0.7150(10) 0.111(4) Uani 0.50 d P . 1
H4A H 0.6608 0.5806 0.7623 0.134 Uiso 0.50 calc PR . 1
H4B H 0.6164 0.6818 0.7094 0.134 Uiso 0.50 calc PR . 1
C5 C 0.5144(19) 0.559(2) 0.7451(14) 0.119(7) Uani 0.50 d P . 1
H5A H 0.5198 0.4846 0.7633 0.143 Uiso 0.50 calc PR . 1
H5B H 0.4697 0.5797 0.7960 0.143 Uiso 0.50 calc PR . 1
C6 C 0.6368(10) 0.7543(8) 0.5491(8) 0.078(3) Uani 0.50 d P . 1
H6A H 0.7071 0.7826 0.5393 0.093 Uiso 0.50 calc PR . 1
H6B H 0.6068 0.7940 0.5007 0.093 Uiso 0.50 calc PR . 1
C7 C 0.5652(10) 0.7605(9) 0.6399(8) 0.094(3) Uani 0.50 d P . 1
H7A H 0.6035 0.7325 0.6855 0.113 Uiso 0.50 calc PR . 1
H7B H 0.5532 0.8323 0.6366 0.113 Uiso 0.50 calc PR . 1
C8 C 0.4600(11) 0.7072(9) 0.6710(9) 0.081(3) Uani 0.50 d P . 1
H8A H 0.4146 0.7447 0.6339 0.097 Uiso 0.50 calc PR . 1
H8B H 0.4265 0.7075 0.7329 0.097 Uiso 0.50 calc PR . 1
C9 C 0.799(2) 0.567(3) 0.3244(18) 0.111(8) Uani 0.50 d P . 1
H9A H 0.8294 0.6345 0.2912 0.166 Uiso 0.50 calc PR . 1
H9B H 0.7732 0.5389 0.2856 0.166 Uiso 0.50 calc PR . 1
H9C H 0.8531 0.5237 0.3458 0.166 Uiso 0.50 calc PR . 1
C10 C 0.6156(12) 0.6427(9) 0.3590(10) 0.092(4) Uani 0.50 d P . 1
H10A H 0.6063 0.7134 0.3580 0.138 Uiso 0.50 calc PR . 1
H10B H 0.6051 0.6339 0.3045 0.138 Uiso 0.50 calc PR . 1
H10C H 0.6865 0.6226 0.3629 0.138 Uiso 0.50 calc PR . 1
C5' C 0.6640(14) 0.5744(15) 0.6290(16) 0.077(4) Uani 0.50 d P . 2
H5'A H 0.7120 0.6118 0.6463 0.093 Uiso 0.50 calc PR . 2
H5'B H 0.6983 0.5113 0.6211 0.093 Uiso 0.50 calc PR . 2
C6' C 0.5564(14) 0.5479(13) 0.7070(10) 0.088(5) Uani 0.50 d P . 2
H6'A H 0.5464 0.4741 0.7321 0.106 Uiso 0.50 calc PR . 2
H6'B H 0.5582 0.5769 0.7552 0.106 Uiso 0.50 calc PR . 2
C7' C 0.5902(11) 0.7163(9) 0.5488(9) 0.092(3) Uani 0.50 d P . 2
H7'A H 0.5812 0.7476 0.4886 0.110 Uiso 0.50 calc PR . 2
H7'B H 0.6299 0.7646 0.5627 0.110 Uiso 0.50 calc PR . 2
C8' C 0.4760(12) 0.6962(9) 0.6193(13) 0.101(4) Uani 0.50 d P . 2
H8'A H 0.4681 0.7374 0.6608 0.121 Uiso 0.50 calc PR . 2
H8'B H 0.4204 0.7145 0.5879 0.121 Uiso 0.50 calc PR . 2
C9' C 0.783(3) 0.598(3) 0.320(3) 0.175(19) Uani 0.50 d P . 2
H9'A H 0.8015 0.6698 0.2993 0.263 Uiso 0.50 calc PR . 2
H9'B H 0.7531 0.5812 0.2768 0.263 Uiso 0.50 calc PR . 2
H9'C H 0.8454 0.5585 0.3250 0.263 Uiso 0.50 calc PR . 2
C10' C 0.7111(11) 0.4547(9) 0.4679(10) 0.098(3) Uani 0.50 d P . 2
H10D H 0.7346 0.3892 0.4983 0.146 Uiso 0.50 calc PR . 2
H10E H 0.7304 0.5066 0.4909 0.146 Uiso 0.50 calc PR . 2
H10F H 0.7447 0.4704 0.4041 0.146 Uiso 0.50 calc PR . 2
B1 B 0.1833(3) 0.1102(3) 0.1924(3) 0.0501(9) Uani 1 d . B 1
C12 C 0.0756(3) 0.0902(3) 0.1657(2) 0.0524(8) Uani 1 d . B 1
C13 C -0.0086(3) 0.0298(4) 0.2296(3) 0.0701(11) Uani 1 d . B 1
H13A H 0.0005 -0.0041 0.2865 0.084 Uiso 1 calc R B 1
C14 C -0.1067(4) 0.0175(4) 0.2129(3) 0.0863(15) Uani 1 d . B 1
C15 C -0.1213(4) 0.0658(5) 0.1289(4) 0.0896(15) Uani 1 d . B 1
H15A H -0.1854 0.0578 0.1163 0.107 Uiso 1 calc R B 1
C16 C -0.0400(4) 0.1257(3) 0.0641(3) 0.0697(11) Uani 1 d . B 1
C17 C 0.0558(3) 0.1386(3) 0.0825(3) 0.0586(9) Uani 1 d . B 1
H17A H 0.1087 0.1812 0.0375 0.070 Uiso 1 calc R B 1
C18 C 0.1468(3) 0.1985(3) 0.2446(2) 0.0527(8) Uani 1 d . B 1
C19 C 0.1522(3) 0.3022(3) 0.1984(3) 0.0637(10) Uani 1 d . B 1
H19A H 0.1864 0.3223 0.1369 0.076 Uiso 1 calc R B 1
C20 C 0.1094(4) 0.3767(3) 0.2395(3) 0.0764(13) Uani 1 d . B 1
C21 C 0.0593(4) 0.3510(4) 0.3296(4) 0.0797(13) Uani 1 d . B 1
H21A H 0.0306 0.4011 0.3577 0.096 Uiso 1 calc R B 1
C22 C 0.0521(3) 0.2479(4) 0.3785(3) 0.0737(12) Uani 1 d . B 1
C23 C 0.0953(3) 0.1742(3) 0.3365(3) 0.0623(10) Uani 1 d . B 1
H23A H 0.0898 0.1058 0.3708 0.075 Uiso 1 calc R B 1
C24 C 0.2895(3) 0.1461(3) 0.1066(2) 0.0522(8) Uani 1 d . B 1
C25 C 0.3709(3) 0.2075(3) 0.1075(3) 0.0679(11) Uani 1 d . B 1
H25A H 0.3610 0.2348 0.1559 0.082 Uiso 1 calc R B 1
C26 C 0.4668(4) 0.2299(4) 0.0388(4) 0.0816(14) Uani 1 d . B 1
C27 C 0.4837(4) 0.1920(4) -0.0334(3) 0.0847(14) Uani 1 d . B 1
H27A H 0.5463 0.2078 -0.0801 0.102 Uiso 1 calc R B 1
C28 C 0.4050(3) 0.1289(4) -0.0355(3) 0.0689(11) Uani 1 d . B 1
C29 C 0.3105(3) 0.1068(3) 0.0329(3) 0.0579(9) Uani 1 d . B 1
H29A H 0.2595 0.0642 0.0294 0.070 Uiso 1 calc R B 1
C30 C 0.2215(3) 0.0070(3) 0.2563(2) 0.0540(9) Uani 1 d . B 1
C31 C 0.2816(3) 0.0100(4) 0.3154(3) 0.0709(11) Uani 1 d . B 1
H31A H 0.2936 0.0726 0.3238 0.085 Uiso 1 calc R B 1
C32 C 0.3240(4) -0.0779(5) 0.3619(3) 0.0892(16) Uani 1 d . B 1
C33 C 0.3096(5) -0.1708(5) 0.3510(3) 0.0939(17) Uani 1 d . B 1
H33A H 0.3370 -0.2297 0.3833 0.113 Uiso 1 calc R B 1
C34 C 0.2540(5) -0.1755(3) 0.2917(3) 0.0842(15) Uani 1 d . B 1
C35 C 0.2109(4) -0.0886(3) 0.2455(3) 0.0682(11) Uani 1 d . B 1
H35A H 0.1732 -0.0944 0.2054 0.082 Uiso 1 calc R B 1
C1F C -0.1945(6) -0.0483(8) 0.2846(5) 0.139(3) Uani 0.41(4) d PD B 1
F1A F -0.164(3) -0.102(3) 0.3537(19) 0.30(3) Uani 0.41(4) d PD B 1
F1B F -0.274(2) 0.005(2) 0.314(3) 0.27(2) Uani 0.41(4) d PD B 1
F1C F -0.228(2) -0.1181(19) 0.2574(16) 0.206(14) Uani 0.41(4) d PD B 1
C1F' C -0.1945(6) -0.0483(8) 0.2846(5) 0.139(3) Uani 0.59(4) d PD B 2
F1A' F -0.1968(12) -0.0441(19) 0.3644(6) 0.192(9) Uani 0.59(4) d PD B 2
F1B' F -0.2899(8) -0.020(2) 0.2767(11) 0.194(12) Uani 0.59(4) d PD B 2
F1C' F -0.183(3) -0.1448(11) 0.2898(17) 0.287(19) Uani 0.59(4) d PD B 2
C2F C -0.0564(5) 0.1788(5) -0.0266(4) 0.0967(17) Uani 0.65(3) d PD B 1
F2A F -0.1311(16) 0.1367(14) -0.0458(11) 0.151(8) Uani 0.65(3) d PD B 1
F2B F -0.082(3) 0.2720(9) -0.0356(9) 0.194(10) Uani 0.65(3) d PD B 1
F2C F 0.0280(12) 0.178(2) -0.0928(8) 0.176(8) Uani 0.65(3) d PD B 1
C2F' C -0.0564(5) 0.1788(5) -0.0266(4) 0.0967(17) Uani 0.35(3) d PD B 2
F2A' F -0.068(4) 0.1162(15) -0.0690(19) 0.167(15) Uani 0.35(3) d PD B 2
F2B' F -0.140(2) 0.234(3) -0.0187(17) 0.160(16) Uani 0.35(3) d PD B 2
F2C' F 0.022(2) 0.242(3) -0.079(2) 0.171(18) Uani 0.35(3) d PD B 2
C3F C 0.1178(6) 0.4866(4) 0.1833(5) 0.122(3) Uani 0.72(3) d PD B 1
F3A F 0.2172(8) 0.5189(7) 0.1731(17) 0.204(7) Uani 0.72(3) d PD B 1
F3B F 0.0546(12) 0.5461(8) 0.2204(7) 0.154(6) Uani 0.72(3) d PD B 1
F3C F 0.1056(17) 0.5013(7) 0.1047(6) 0.195(9) Uani 0.72(3) d PD B 1
C3F' C 0.1178(6) 0.4866(4) 0.1833(5) 0.122(3) Uani 0.28(3) d PD B 2
F3A' F 0.100(4) 0.545(3) 0.236(2) 0.23(3) Uani 0.28(3) d PD B 2
F3B' F 0.041(3) 0.502(2) 0.142(3) 0.21(3) Uani 0.28(3) d PD B 2
F3C' F 0.2043(16) 0.523(2) 0.1216(18) 0.141(11) Uani 0.28(3) d PD B 2
C4F C -0.0040(5) 0.2186(6) 0.4775(4) 0.107(2) Uani 0.51(3) d PD B 1
F4A F -0.0890(16) 0.2733(15) 0.4927(11) 0.177(14) Uani 0.51(3) d PD B 1
F4B F 0.0568(19) 0.234(2) 0.5234(10) 0.197(14) Uani 0.51(3) d PD B 1
F4C F -0.0391(19) 0.1245(8) 0.5127(9) 0.134(8) Uani 0.51(3) d PD B 1
C4F' C -0.0040(5) 0.2186(6) 0.4775(4) 0.107(2) Uani 0.49(3) d PD B 2
F4A' F 0.005(2) 0.2887(19) 0.5142(15) 0.228(13) Uani 0.49(3) d PD B 2
F4B' F 0.039(3) 0.141(2) 0.5233(9) 0.219(16) Uani 0.49(3) d PD B 2
F4C' F -0.1025(12) 0.203(4) 0.4928(11) 0.25(2) Uani 0.49(3) d PD B 2
C5F C 0.5523(5) 0.2970(7) 0.0455(5) 0.137(3) Uani 0.43(3) d PD B 1
F5A F 0.527(2) 0.3919(11) 0.023(3) 0.29(3) Uani 0.43(3) d PD B 1
F5B F 0.5654(18) 0.270(3) 0.1258(8) 0.21(2) Uani 0.43(3) d PD B 1
F5C F 0.6435(9) 0.290(2) -0.0070(14) 0.160(10) Uani 0.43(3) d PD B 1
C5F' C 0.5523(5) 0.2970(7) 0.0455(5) 0.137(3) Uani 0.57(3) d PD B 2
F5A' F 0.603(2) 0.352(2) -0.0345(10) 0.291(18) Uani 0.57(3) d PD B 2
F5B' F 0.5149(10) 0.3648(14) 0.0845(15) 0.161(9) Uani 0.57(3) d PD B 2
F5C' F 0.621(2) 0.2441(14) 0.084(3) 0.33(3) Uani 0.57(3) d PD B 2
C6F C 0.4240(4) 0.0865(5) -0.1146(4) 0.0958(17) Uani 0.49(3) d PD B 1
F6A F 0.5191(7) 0.0449(12) -0.1329(10) 0.098(4) Uani 0.49(3) d PD B 1
F6B F 0.3523(16) 0.022(2) -0.1073(16) 0.201(13) Uani 0.49(3) d PD B 1
F6C F 0.4235(17) 0.1541(14) -0.1922(8) 0.141(6) Uani 0.49(3) d PD B 1
C6F' C 0.4240(4) 0.0865(5) -0.1146(4) 0.0958(17) Uani 0.51(3) d PD B 2
F6A' F 0.3737(13) -0.0010(9) -0.0935(14) 0.120(5) Uani 0.51(3) d PD B 2
F6B' F 0.377(4) 0.1509(19) -0.168(2) 0.280(19) Uani 0.51(3) d PD B 2
F6C' F 0.5208(11) 0.079(3) -0.154(2) 0.221(13) Uani 0.51(3) d PD B 2
C7F C 0.3883(7) -0.0677(8) 0.4241(6) 0.144(3) Uani 0.50(5) d PD B 1
F7A F 0.410(3) -0.1563(12) 0.472(3) 0.26(2) Uani 0.50(5) d PD B 1
F7B F 0.4811(16) -0.026(4) 0.3776(17) 0.27(2) Uani 0.50(5) d PD B 1
F7C F 0.3416(17) -0.012(2) 0.4753(15) 0.165(12) Uani 0.50(5) d PD B 1
C7F' C 0.3883(7) -0.0677(8) 0.4241(6) 0.144(3) Uani 0.50(5) d PD B 2
F7A' F 0.4802(17) -0.108(3) 0.409(2) 0.234(15) Uani 0.50(5) d PD B 2
F7B' F 0.407(3) 0.0248(12) 0.426(3) 0.23(2) Uani 0.50(5) d PD B 2
F7C' F 0.3381(19) -0.116(3) 0.5090(7) 0.219(16) Uani 0.50(5) d PD B 2
C8F C 0.2407(7) -0.2750(4) 0.2767(4) 0.123(3) Uani 0.41(2) d PD B 1
F8A F 0.2526(15) -0.2682(13) 0.1952(6) 0.129(7) Uani 0.41(2) d PD B 1
F8B F 0.149(2) -0.313(2) 0.3199(19) 0.243(18) Uani 0.41(2) d PD B 1
F8C F 0.314(3) -0.338(2) 0.302(3) 0.35(3) Uani 0.41(2) d PD B 1
C8F' C 0.2407(7) -0.2750(4) 0.2767(4) 0.123(3) Uani 0.59(2) d PD B 2
F8A' F 0.3306(11) -0.3205(10) 0.2519(13) 0.220(12) Uani 0.59(2) d PD B 2
F8B' F 0.190(3) -0.2744(9) 0.2172(16) 0.292(16) Uani 0.59(2) d PD B 2
F8C' F 0.1906(12) -0.3474(7) 0.3465(8) 0.128(5) Uani 0.59(2) d PD B 2
O1 O 0.7439(5) 0.4387(5) 0.1862(4) 0.0687(14) Uani 0.50 d P . .
C36 C 0.709(2) 0.5925(18) 0.1018(10) 0.211(13) Uani 0.50 d P . .
H36A H 0.7287 0.6377 0.0413 0.316 Uiso 0.50 calc PR . .
H36B H 0.7283 0.6241 0.1419 0.316 Uiso 0.50 calc PR . .
H36C H 0.6334 0.5793 0.1206 0.316 Uiso 0.50 calc PR . .
C37 C 0.7524(19) 0.5181(15) 0.1038(8) 0.150(7) Uani 0.50 d P . .
H37A H 0.8278 0.5355 0.0773 0.180 Uiso 0.50 calc PR . .
H37B H 0.7300 0.4883 0.0634 0.180 Uiso 0.50 calc PR . .
C38 C 0.8165(16) 0.368(2) 0.1758(13) 0.160(8) Uani 0.50 d P . .
H38A H 0.8862 0.4018 0.1510 0.192 Uiso 0.50 calc PR . .
H38B H 0.8048 0.3383 0.1309 0.192 Uiso 0.50 calc PR . .
C39 C 0.8202(11) 0.2917(13) 0.2483(16) 0.137(6) Uani 0.50 d P . .
H39A H 0.8750 0.2451 0.2316 0.206 Uiso 0.50 calc PR . .
H39B H 0.7524 0.2560 0.2734 0.206 Uiso 0.50 calc PR . .
H39C H 0.8359 0.3188 0.2925 0.206 Uiso 0.50 calc PR . .

loop_
_atom_site_aniso_label
_atom_site_aniso_U_11
_atom_site_aniso_U_22
_atom_site_aniso_U_33
_atom_site_aniso_U_23
_atom_site_aniso_U_13
_atom_site_aniso_U_12
Ni1 0.0661(6) 0.0466(5) 0.0634(6) -0.0137(4) -0.0285(5) 0.0011(4)
Ni1' 0.0607(6) 0.0468(5) 0.0558(6) -0.0097(4) -0.0233(5) -0.0027(4)
S1 0.0815(17) 0.0539(13) 0.0544(13) -0.0074(10) -0.0200(12) -0.0110(11)
S2 0.0637(13) 0.0538(11) 0.0749(13) -0.0196(9) -0.0291(11) 0.0021(10)
C1 0.076(3) 0.086(3) 0.082(3) -0.024(3) -0.004(3) -0.020(2)
C2 0.070(3) 0.101(4) 0.096(4) -0.032(3) -0.023(3) -0.013(3)
N1 0.071(2) 0.083(3) 0.080(3) -0.029(2) -0.028(2) -0.0046(19)
N2 0.082(2) 0.077(2) 0.074(2) -0.0284(19) -0.031(2) 0.0076(19)
C3 0.069(11) 0.079(10) 0.101(10) -0.040(8) -0.046(10) 0.000(7)
C4 0.119(10) 0.124(10) 0.135(11) -0.072(9) -0.069(9) 0.010(8)
C5 0.15(2) 0.123(12) 0.111(15) -0.050(11) -0.055(13) 0.006(12)
C6 0.087(7) 0.055(6) 0.099(7) -0.021(5) -0.038(6) -0.009(5)
C7 0.116(9) 0.089(7) 0.097(8) -0.043(6) -0.044(7) 0.005(6)
C8 0.096(8) 0.067(6) 0.092(8) -0.029(6) -0.041(7) 0.016(5)
C9 0.070(10) 0.133(15) 0.105(12) -0.042(11) 0.032(8) -0.027(10)
C10 0.113(10) 0.065(7) 0.095(9) 0.001(6) -0.044(8) -0.012(6)
C5' 0.072(11) 0.066(9) 0.101(9) -0.015(7) -0.043(9) -0.006(7)
C6' 0.112(13) 0.073(7) 0.089(10) -0.001(8) -0.067(10) 0.005(7)
C7' 0.103(9) 0.062(7) 0.116(9) -0.029(6) -0.031(8) -0.007(6)
C8' 0.117(11) 0.065(7) 0.138(13) -0.050(8) -0.042(10) 0.016(6)
C9' 0.094(16) 0.26(4) 0.25(3) -0.20(3) -0.020(15) -0.014(18)
C10' 0.089(8) 0.091(8) 0.134(10) -0.050(7) -0.046(8) 0.010(6)
B1 0.051(2) 0.048(2) 0.047(2) -0.0068(17) -0.0106(17) -0.0028(17)
C12 0.055(2) 0.0484(19) 0.051(2) -0.0117(15) -0.0130(16) -0.0011(16)
C13 0.063(2) 0.083(3) 0.057(2) -0.004(2) -0.0157(19) -0.020(2)
C14 0.067(3) 0.112(4) 0.076(3) -0.014(3) -0.019(2) -0.033(3)
C15 0.067(3) 0.119(4) 0.088(3) -0.024(3) -0.032(3) -0.020(3)
C16 0.072(3) 0.073(3) 0.069(3) -0.018(2) -0.031(2) 0.007(2)
C17 0.060(2) 0.051(2) 0.060(2) -0.0098(17) -0.0161(18) 0.0028(17)
C18 0.0475(19) 0.055(2) 0.053(2) -0.0144(16) -0.0106(16) -0.0027(16)
C19 0.066(2) 0.055(2) 0.064(2) -0.0205(19) -0.0030(19) -0.0066(18)
C20 0.077(3) 0.058(2) 0.086(3) -0.028(2) 0.001(2) -0.008(2)
C21 0.071(3) 0.081(3) 0.092(3) -0.049(3) -0.003(2) -0.002(2)
C22 0.059(2) 0.096(3) 0.065(3) -0.033(2) -0.003(2) -0.006(2)
C23 0.055(2) 0.069(2) 0.058(2) -0.0182(19) -0.0077(18) -0.0042(18)
C24 0.051(2) 0.0518(19) 0.051(2) -0.0124(16) -0.0113(16) -0.0012(16)
C25 0.060(2) 0.079(3) 0.067(2) -0.031(2) -0.005(2) -0.016(2)
C26 0.058(2) 0.101(3) 0.088(3) -0.045(3) 0.002(2) -0.021(2)
C27 0.067(3) 0.113(4) 0.066(3) -0.034(3) 0.009(2) -0.017(3)
C28 0.058(2) 0.090(3) 0.063(2) -0.034(2) -0.010(2) 0.001(2)
C29 0.055(2) 0.062(2) 0.060(2) -0.0214(18) -0.0160(18) -0.0005(17)
C30 0.053(2) 0.056(2) 0.0477(19) -0.0097(16) -0.0099(16) -0.0003(16)
C31 0.062(2) 0.082(3) 0.068(3) -0.016(2) -0.022(2) 0.008(2)
C32 0.078(3) 0.117(4) 0.067(3) -0.015(3) -0.029(2) 0.033(3)
C33 0.108(4) 0.090(4) 0.066(3) -0.008(3) -0.019(3) 0.047(3)
C34 0.111(4) 0.061(3) 0.059(3) -0.004(2) -0.007(3) 0.026(3)
C35 0.089(3) 0.055(2) 0.054(2) -0.0107(18) -0.013(2) 0.005(2)
C1F 0.088(5) 0.209(10) 0.112(6) -0.023(6) -0.026(4) -0.055(6)
F1A 0.22(3) 0.37(5) 0.21(3) 0.19(3) -0.13(2) -0.22(3)
F1B 0.17(3) 0.39(4) 0.22(4) -0.06(3) 0.03(3) -0.11(3)
F1C 0.16(2) 0.19(2) 0.22(2) 0.050(16) -0.065(16) -0.137(17)
C1F' 0.088(5) 0.209(10) 0.112(6) -0.023(6) -0.026(4) -0.055(6)
F1A' 0.105(9) 0.37(2) 0.073(7) -0.026(9) 0.014(5) -0.099(11)
F1B' 0.065(6) 0.35(3) 0.135(9) -0.025(10) -0.012(5) -0.069(10)
F1C' 0.41(4) 0.180(13) 0.19(3) -0.022(16) 0.06(2) -0.181(19)
C2F 0.098(4) 0.112(5) 0.084(4) -0.017(4) -0.045(4) 0.012(4)
F2A 0.168(11) 0.171(15) 0.129(8) 0.000(7) -0.103(8) -0.032(9)
F2B 0.37(3) 0.091(6) 0.113(9) 0.003(5) -0.093(16) 0.060(11)
F2C 0.156(12) 0.30(2) 0.063(4) -0.037(9) -0.041(5) 0.054(12)
C2F' 0.098(4) 0.112(5) 0.084(4) -0.017(4) -0.045(4) 0.012(4)
F2A' 0.27(4) 0.162(16) 0.139(17) -0.101(15) -0.13(3) 0.07(2)
F2B' 0.146(17) 0.19(3) 0.124(13) -0.013(18) -0.066(12) 0.109(18)
F2C' 0.15(2) 0.25(3) 0.079(16) 0.048(16) -0.064(14) -0.05(2)
C3F 0.131(6) 0.062(3) 0.138(7) -0.039(4) 0.034(5) -0.022(4)
F3A 0.184(10) 0.074(5) 0.276(18) -0.005(7) 0.026(9) -0.040(5)
F3B 0.194(9) 0.068(5) 0.157(8) -0.036(4) 0.021(6) 0.035(6)
F3C 0.36(2) 0.066(4) 0.107(6) -0.008(3) 0.000(9) 0.026(9)
C3F' 0.131(6) 0.062(3) 0.138(7) -0.039(4) 0.034(5) -0.022(4)
F3A' 0.35(6) 0.082(17) 0.25(3) -0.10(2) -0.03(4) -0.06(2)
F3B' 0.19(3) 0.102(17) 0.33(5) 0.05(3) -0.17(3) -0.015(17)
F3C' 0.102(14) 0.119(15) 0.119(16) 0.045(12) 0.019(10) -0.006(10)
C4F 0.104(5) 0.135(6) 0.075(4) -0.043(4) 0.007(4) -0.004(4)
F4A 0.17(2) 0.178(15) 0.106(8) -0.020(9) 0.056(12) 0.064(13)
F4B 0.215(19) 0.31(3) 0.070(7) -0.032(12) -0.043(10) -0.11(2)
F4C 0.173(15) 0.110(9) 0.072(7) -0.016(5) 0.036(8) -0.026(7)
C4F' 0.104(5) 0.135(6) 0.075(4) -0.043(4) 0.007(4) -0.004(4)
F4A' 0.23(3) 0.34(3) 0.144(15) -0.18(2) 0.020(13) -0.011(18)
F4B' 0.25(3) 0.29(3) 0.071(6) -0.030(12) -0.001(13) 0.04(2)
F4C' 0.125(17) 0.47(5) 0.099(9) -0.02(2) 0.037(10) -0.13(3)
C5F 0.084(5) 0.176(8) 0.151(8) -0.092(7) 0.031(5) -0.058(5)
F5A 0.34(5) 0.119(12) 0.45(6) -0.05(3) -0.19(4) -0.089(19)
F5B 0.143(17) 0.40(5) 0.124(12) -0.126(19) -0.022(10) -0.13(3)
F5C 0.054(7) 0.27(3) 0.183(16) -0.129(16) 0.009(8) -0.052(9)
C5F' 0.084(5) 0.176(8) 0.151(8) -0.092(7) 0.031(5) -0.058(5)
F5A' 0.28(2) 0.36(3) 0.206(14) -0.177(18) 0.141(17) -0.26(2)
F5B' 0.118(9) 0.199(18) 0.193(14) -0.132(13) 0.014(9) -0.073(9)
F5C' 0.20(2) 0.28(2) 0.64(8) -0.17(5) -0.26(4) 0.00(2)
C6F 0.082(4) 0.138(6) 0.070(3) -0.041(4) -0.011(3) -0.004(4)
F6A 0.079(7) 0.132(8) 0.098(7) -0.067(5) -0.020(6) 0.036(5)
F6B 0.104(9) 0.39(4) 0.166(17) -0.20(2) 0.016(9) -0.074(14)
F6C 0.212(14) 0.161(11) 0.052(5) -0.046(6) -0.039(6) 0.073(8)
C6F' 0.082(4) 0.138(6) 0.070(3) -0.041(4) -0.011(3) -0.004(4)
F6A' 0.130(10) 0.112(9) 0.133(9) -0.084(7) -0.002(7) -0.014(6)
F6B' 0.56(5) 0.24(2) 0.103(13) -0.100(13) -0.15(2) 0.15(3)
F6C' 0.150(14) 0.35(3) 0.176(16) -0.186(19) 0.077(12) -0.083(15)
C7F 0.133(7) 0.197(10) 0.117(6) -0.036(7) -0.081(6) 0.059(7)
F7A 0.33(5) 0.268(19) 0.24(3) -0.04(2) -0.23(4) 0.15(3)
F7B 0.113(14) 0.49(6) 0.32(3) -0.23(3) -0.087(14) -0.020(18)
F7C 0.179(16) 0.24(3) 0.120(13) -0.068(15) -0.101(11) 0.060(14)
C7F' 0.133(7) 0.197(10) 0.117(6) -0.036(7) -0.081(6) 0.059(7)
F7A' 0.138(15) 0.33(4) 0.27(3) -0.10(3) -0.138(18) 0.103(18)
F7B' 0.30(4) 0.244(18) 0.28(4) -0.11(2) -0.24(4) 0.07(2)
F7C' 0.26(2) 0.31(5) 0.102(9) -0.022(13) -0.117(11) 0.044(19)
C8F 0.200(8) 0.059(3) 0.089(5) -0.010(3) -0.022(5) 0.030(4)
F8A 0.204(14) 0.086(8) 0.073(7) -0.045(6) 0.023(8) 0.004(8)
F8B 0.26(3) 0.17(2) 0.24(3) -0.148(19) 0.14(2) -0.125(19)
F8C 0.54(7) 0.136(17) 0.50(5) -0.11(3) -0.36(5) 0.21(3)
C8F' 0.200(8) 0.059(3) 0.089(5) -0.010(3) -0.022(5) 0.030(4)
F8A' 0.250(18) 0.091(7) 0.233(16) -0.067(9) 0.092(15) 0.041(9)
F8B' 0.64(5) 0.060(6) 0.29(2) -0.050(11) -0.32(3) 0.043(14)
F8C' 0.172(9) 0.058(4) 0.123(6) -0.008(4) -0.009(6) 0.005(5)
O1 0.072(4) 0.075(4) 0.055(3) -0.023(3) -0.005(3) 0.003(3)
C36 0.35(3) 0.167(18) 0.061(8) 0.020(10) -0.043(12) 0.10(2)
C37 0.23(2) 0.149(14) 0.046(6) -0.006(8) -0.010(9) -0.046(14)
C38 0.133(15) 0.22(2) 0.121(13) -0.077(15) 0.015(11) -0.054(16)
C39 0.075(8) 0.137(12) 0.22(2) -0.111(14) -0.026(10) 0.045(8)

loop_
_atom_type_symbol
_atom_type_description
_atom_type_scat_dispersion_real
_atom_type_scat_dispersion_imag
_atom_type_scat_source
C C 0.0033 0.0016 'International Tables Vol C Tables 4.2.6.8 and 6.1.1.4'
H H 0.0000 0.0000 'International Tables Vol C Tables 4.2.6.8 and 6.1.1.4'
B B 0.0013 0.0007 'International Tables Vol C Tables 4.2.6.8 and 6.1.1.4'
N N 0.0061 0.0033 'International Tables Vol C Tables 4.2.6.8 and 6.1.1.4'
F F 0.0171 0.0103 'International Tables Vol C Tables 4.2.6.8 and 6.1.1.4'
S S 0.1246 0.1234 'International Tables Vol C Tables 4.2.6.8 and 6.1.1.4'
Ni Ni 0.3393 1.1124 'International Tables Vol C Tables 4.2.6.8 and 6.1.1.4'
O O 0.0106 0.0060 'International Tables Vol C Tables 4.2.6.8 and 6.1.1.4'

loop_
_geom_angle_atom_site_label_1
_geom_angle_atom_site_label_2
_geom_angle_atom_site_label_3
_geom_angle
_geom_angle_site_symmetry_1
_geom_angle_site_symmetry_3
_geom_angle_publ_flag
N2 Ni1 N1 78.34(17) . . ?
N2 Ni1 S2 169.67(15) . . ?
N1 Ni1 S2 91.36(14) . . ?
N2 Ni1 S1 106.84(15) . . ?
N1 Ni1 S1 174.16(14) . . ?
S2 Ni1 S1 83.48(10) . . ?
N2 Ni1 S2 86.73(13) . 2_666 ?
N1 Ni1 S2 121.37(13) . 2_666 ?
S2 Ni1 S2 99.41(9) . 2_666 ?
S1 Ni1 S2 57.19(9) . 2_666 ?
N2 Ni1 S1 119.64(13) . 2_666 ?
N1 Ni1 S1 73.58(13) . 2_666 ?
S2 Ni1 S1 56.85(9) . 2_666 ?
S1 Ni1 S1 101.19(9) . 2_666 ?
S2 Ni1 S1 65.80(9) 2_666 2_666 ?
N2 Ni1' N1 83.73(18) 2_666 2_666 ?
N2 Ni1' C7' 75.8(4) 2_666 2_666 ?
N1 Ni1' C7' 39.2(4) 2_666 2_666 ?
N2 Ni1' C8' 41.4(5) 2_666 2_666 ?
N1 Ni1' C8' 76.7(5) 2_666 2_666 ?
C7' Ni1' C8' 46.3(6) 2_666 2_666 ?
N2 Ni1' S1 174.06(15) 2_666 . ?
N1 Ni1' S1 90.37(15) 2_666 . ?
C7' Ni1' S1 100.0(4) 2_666 . ?
C8' Ni1' S1 137.6(5) 2_666 . ?
N2 Ni1' S2 102.48(15) 2_666 . ?
N1 Ni1' S2 171.93(15) 2_666 . ?
C7' Ni1' S2 147.0(4) 2_666 . ?
C8' Ni1' S2 111.4(4) 2_666 . ?
S1 Ni1' S2 83.34(10) . . ?
N2 Ni1' S2 122.19(13) 2_666 2_666 ?
N1 Ni1' S2 77.68(14) 2_666 2_666 ?
C7' Ni1' S2 114.5(4) 2_666 2_666 ?
C8' Ni1' S2 151.0(5) 2_666 2_666 ?
S1 Ni1' S2 55.45(9) . 2_666 ?
S2 Ni1' S2 94.54(9) . 2_666 ?
C10 S1 C1 69.6(10) 2_666 2_666 ?
C10 S1 Ni1' 137.4(10) 2_666 . ?
C1 S1 Ni1' 95.9(2) 2_666 . ?
C10 S1 Ni1 133.9(10) 2_666 . ?
C1 S1 Ni1 117.3(2) 2_666 . ?
Ni1' S1 Ni1 88.58(11) . . ?
C10 S1 S2 115.7(10) 2_666 2_666 ?
C1 S1 S2 50.44(19) 2_666 2_666 ?
Ni1' S1 S2 75.69(11) . 2_666 ?
Ni1 S1 S2 71.00(10) . 2_666 ?
C10 S1 Ni1 142.7(10) 2_666 2_666 ?
C1 S1 Ni1 79.5(2) 2_666 2_666 ?
Ni1' S1 Ni1 25.75(5) . 2_666 ?
Ni1 S1 Ni1 78.81(9) . 2_666 ?
S2 S1 Ni1 50.02(8) 2_666 2_666 ?
C10' S2 C1 64.3(8) . . ?
C10' S2 Ni1 119.3(8) . . ?
C1 S2 Ni1 94.4(2) . . ?
C10' S2 Ni1' 152.1(8) . . ?
C1 S2 Ni1' 121.6(2) . . ?
Ni1 S2 Ni1' 88.32(11) . . ?
C10' S2 S1 111.8(8) . 2_666 ?
C1 S2 S1 47.5(2) . 2_666 ?
Ni1 S2 S1 73.14(10) . 2_666 ?
Ni1' S2 S1 78.51(11) . 2_666 ?
C10' S2 Ni1 151.9(9) . 2_666 ?
C1 S2 Ni1 96.5(2) . 2_666 ?
Ni1 S2 Ni1 80.59(9) . 2_666 ?
Ni1' S2 Ni1 26.70(4) . 2_666 ?
S1 S2 Ni1 51.82(9) 2_666 2_666 ?
C10' S2 Ni1' 121.2(7) . 2_666 ?
C1 S2 Ni1' 75.48(19) . 2_666 ?
Ni1 S2 Ni1' 24.36(4) . 2_666 ?
Ni1' S2 Ni1' 85.46(9) . 2_666 ?
S1 S2 Ni1' 48.86(8) 2_666 2_666 ?
Ni1 S2 Ni1' 68.24(7) 2_666 2_666 ?
C2 C1 C9' 108.8(13) . . ?
C2 C1 C9 112.9(12) . . ?
C9' C1 C9 17(3) . . ?
C2 C1 C10 107.7(6) . . ?
C9' C1 C10 89.3(18) . . ?
C9 C1 C10 102.8(15) . . ?
C2 C1 C10' 102.1(6) . . ?
C9' C1 C10' 111.4(18) . . ?
C9 C1 C10' 94.8(14) . . ?
C10 C1 C10' 135.6(7) . . ?
C2 C1 S1 107.6(4) . 2_666 ?
C9' C1 S1 113.6(16) . 2_666 ?
C9 C1 S1 124.2(14) . 2_666 ?
C10 C1 S1 26.6(5) . 2_666 ?
C10' C1 S1 112.6(6) . 2_666 ?
C2 C1 S2 111.5(4) . . ?
C9' C1 S2 129.1(15) . . ?
C9 C1 S2 114.8(12) . . ?
C10 C1 S2 106.2(6) . . ?
C10' C1 S2 30.6(5) . . ?
S1 C1 S2 82.0(2) 2_666 . ?
C1 C2 N1 113.8(4) . . ?
C7' N1 C5' 117.6(12) . . ?
C7' N1 C3 113.7(11) . . ?
C5' N1 C3 21.0(9) . . ?
C7' N1 C2 117.7(7) . . ?
C5' N1 C2 116.7(10) . . ?
C3 N1 C2 106.2(9) . . ?
C7' N1 C6 29.3(6) . . ?
C5' N1 C6 108.4(10) . . ?
C3 N1 C6 95.4(9) . . ?
C2 N1 C6 104.8(5) . . ?
C7' N1 Ni1' 74.7(7) . 2_666 ?
C5' N1 Ni1' 109.7(6) . 2_666 ?
C3 N1 Ni1' 130.1(8) . 2_666 ?
C2 N1 Ni1' 112.2(3) . 2_666 ?
C6 N1 Ni1' 104.0(5) . 2_666 ?
C7' N1 Ni1 105.7(7) . . ?
C5' N1 Ni1 81.0(6) . . ?
C3 N1 Ni1 101.9(7) . . ?
C2 N1 Ni1 110.6(3) . . ?
C6 N1 Ni1 133.9(5) . . ?
Ni1' N1 Ni1 35.06(8) 2_666 . ?
C8' N2 C5 117.6(13) . . ?
C8' N2 C6' 117.3(10) . . ?
C5 N2 C6' 28.9(8) . . ?
C8' N2 C8 32.6(7) . . ?
C5 N2 C8 92.1(10) . . ?
C6' N2 C8 105.1(9) . . ?
C8' N2 Ni1' 74.1(7) . 2_666 ?
C5 N2 Ni1' 137.5(8) . 2_666 ?
C6' N2 Ni1' 108.7(7) . 2_666 ?
C8 N2 Ni1' 106.7(5) . 2_666 ?
C8' N2 Ni1 107.5(7) . . ?
C5 N2 Ni1 107.9(8) . . ?
C6' N2 Ni1 81.4(7) . . ?
C8 N2 Ni1 138.3(6) . . ?
Ni1' N2 Ni1 36.09(8) 2_666 . ?
N1 C3 C4 112.4(14) . . ?
C5 C4 C3 116.0(11) . . ?
N2 C5 C4 107.1(16) . . ?
C7 C6 N1 109.2(8) . . ?
C8 C7 C6 116.5(9) . . ?
C7 C8 N2 113.1(10) . . ?
S1 C10 C1 83.8(10) 2_666 . ?
N1 C5' C6' 111.7(13) . . ?
N2 C6' C5' 107.2(11) . . ?
N1 C7' C8' 113.6(10) . . ?
N1 C7' Ni1' 66.0(6) . 2_666 ?
C8' C7' Ni1' 67.1(7) . 2_666 ?
N2 C8' C7' 107.5(9) . . ?
N2 C8' Ni1' 64.5(5) . 2_666 ?
C7' C8' Ni1' 66.6(7) . 2_666 ?
S2 C10' C1 85.2(9) . . ?
C30 B1 C12 112.1(3) . . ?
C30 B1 C18 112.1(3) . . ?
C12 B1 C18 103.0(3) . . ?
C30 B1 C24 103.2(3) . . ?
C12 B1 C24 115.0(3) . . ?
C18 B1 C24 111.9(3) . . ?
C13 C12 C17 114.9(4) . . ?
C13 C12 B1 120.9(3) . . ?
C17 C12 B1 123.8(3) . . ?
C12 C13 C14 123.4(4) . . ?
C15 C14 C13 119.3(4) . . ?
C15 C14 C1F 119.8(5) . . ?
C13 C14 C1F 120.9(5) . . ?
C16 C15 C14 119.0(4) . . ?
C15 C16 C17 120.9(4) . . ?
C15 C16 C2F 118.9(4) . . ?
C17 C16 C2F 120.2(4) . . ?
C16 C17 C12 122.5(4) . . ?
C23 C18 C19 115.2(4) . . ?
C23 C18 B1 122.0(3) . . ?
C19 C18 B1 122.2(3) . . ?
C20 C19 C18 123.2(4) . . ?
C21 C20 C19 120.5(4) . . ?
C21 C20 C3F 120.5(4) . . ?
C19 C20 C3F 119.0(5) . . ?
C20 C21 C22 118.3(4) . . ?
C23 C22 C21 120.5(4) . . ?
C23 C22 C4F 120.7(5) . . ?
C21 C22 C4F 118.8(5) . . ?
C22 C23 C18 122.3(4) . . ?
C29 C24 C25 115.3(3) . . ?
C29 C24 B1 121.7(3) . . ?
C25 C24 B1 122.5(3) . . ?
C24 C25 C26 123.0(4) . . ?
C27 C26 C25 120.2(4) . . ?
C27 C26 C5F 120.2(4) . . ?
C25 C26 C5F 119.6(4) . . ?
C26 C27 C28 118.3(4) . . ?
C29 C28 C27 121.1(4) . . ?
C29 C28 C6F 120.6(4) . . ?
C27 C28 C6F 118.3(4) . . ?
C28 C29 C24 122.1(4) . . ?
C35 C30 C31 115.3(4) . . ?
C35 C30 B1 121.6(3) . . ?
C31 C30 B1 122.3(4) . . ?
C32 C31 C30 121.7(5) . . ?
C33 C32 C31 121.2(5) . . ?
C33 C32 C7F 120.5(6) . . ?
C31 C32 C7F 118.2(6) . . ?
C34 C33 C32 118.3(4) . . ?
C33 C34 C35 120.8(5) . . ?
C33 C34 C8F 119.1(5) . . ?
C35 C34 C8F 120.1(5) . . ?
C34 C35 C30 122.5(5) . . ?
F1A C1F F1B 107.2(18) . . ?
F1A C1F F1C 102.6(17) . . ?
F1B C1F F1C 109.1(17) . . ?
F1A C1F C14 112.9(12) . . ?
F1B C1F C14 112.2(18) . . ?
F1C C1F C14 112.4(12) . . ?
F2B C2F F2C 106.6(11) . . ?
F2B C2F F2A 105.7(10) . . ?
F2C C2F F2A 103.9(9) . . ?
F2B C2F C16 112.9(8) . . ?
F2C C2F C16 113.0(8) . . ?
F2A C2F C16 113.9(7) . . ?
F3C C3F F3B 107.2(10) . . ?
F3C C3F F3A 107.4(10) . . ?
F3B C3F F3A 106.2(9) . . ?
F3C C3F C20 115.0(7) . . ?
F3B C3F C20 114.3(7) . . ?
F3A C3F C20 106.1(8) . . ?
F4B C4F F4C 107.5(12) . . ?
F4B C4F F4A 107.7(14) . . ?
F4C C4F F4A 104.3(10) . . ?
F4B C4F C22 110.9(9) . . ?
F4C C4F C22 115.7(7) . . ?
F4A C4F C22 110.3(9) . . ?
F5C C5F F5B 105.7(14) . . ?
F5C C5F F5A 106.8(18) . . ?
F5B C5F F5A 110.1(16) . . ?
F5C C5F C26 112.8(10) . . ?
F5B C5F C26 111.1(9) . . ?
F5A C5F C26 110.1(12) . . ?
F6B C6F F6C 101.5(14) . . ?
F6B C6F F6A 108.9(13) . . ?
F6C C6F F6A 102.9(9) . . ?
F6B C6F C28 114.3(10) . . ?
F6C C6F C28 115.4(9) . . ?
F6A C6F C28 112.7(8) . . ?
F7C C7F F7B 108.2(16) . . ?
F7C C7F F7A 110.6(16) . . ?
F7B C7F F7A 103.9(14) . . ?
F7C C7F C32 112.0(11) . . ?
F7B C7F C32 110.3(12) . . ?
F7A C7F C32 111.4(11) . . ?
F8B C8F F8A 107.6(15) . . ?
F8B C8F F8C 110.2(16) . . ?
F8A C8F F8C 105.8(16) . . ?
F8B C8F C34 110.7(10) . . ?
F8A C8F C34 112.7(9) . . ?
F8C C8F C34 109.7(14) . . ?
C38 O1 C37 111.5(14) . . ?
C36 C37 O1 122.0(16) . . ?
O1 C38 C39 117.6(14) . . ?

loop_
_geom_bond_atom_site_label_1
_geom_bond_atom_site_label_2
_geom_bond_distance
_geom_bond_site_symmetry_2
_geom_bond_publ_flag
Ni1 N2 1.965(4) . ?
Ni1 N1 2.046(4) . ?
Ni1 S2 2.150(3) . ?
Ni1 S1 2.197(3) . ?
Ni1 S2 2.642(3) 2_666 ?
Ni1 S1 2.685(3) 2_666 ?
Ni1' N2 1.894(4) 2_666 ?
Ni1' N1 1.904(4) 2_666 ?
Ni1' C7' 2.009(14) 2_666 ?
Ni1' C8' 2.017(14) 2_666 ?
Ni1' S1 2.147(3) . ?
Ni1' S2 2.205(3) . ?
Ni1' S2 2.763(3) 2_666 ?
S1 C10 0.789(13) 2_666 ?
S1 C1 1.750(6) 2_666 ?
S1 S2 2.349(4) 2_666 ?
S1 Ni1 2.685(3) 2_666 ?
S2 C10' 0.933(13) . ?
S2 C1 1.828(5) . ?
S2 S1 2.349(4) 2_666 ?
S2 Ni1 2.642(3) 2_666 ?
S2 Ni1' 2.763(3) 2_666 ?
C1 C2 1.482(7) . ?
C1 C9' 1.46(4) . ?
C1 C9 1.58(2) . ?
C1 C10 1.649(13) . ?
C1 C10' 1.653(14) . ?
C1 S1 1.750(6) 2_666 ?
C2 N1 1.511(7) . ?
N1 C7' 1.318(12) . ?
N1 C5' 1.38(2) . ?
N1 C3 1.51(2) . ?
N1 C6 1.659(11) . ?
N1 Ni1' 1.904(4) 2_666 ?
N2 C8' 1.386(14) . ?
N2 C5 1.49(2) . ?
N2 C6' 1.492(15) . ?
N2 C8 1.579(13) . ?
N2 Ni1' 1.894(4) 2_666 ?
C3 C4 1.54(3) . ?
C4 C5 1.53(3) . ?
C6 C7 1.521(17) . ?
C7 C8 1.478(18) . ?
C10 S1 0.789(13) 2_666 ?
C5' C6' 1.58(3) . ?
C7' C8' 1.58(2) . ?
C7' Ni1' 2.009(14) 2_666 ?
C8' Ni1' 2.017(14) 2_666 ?
B1 C30 1.622(5) . ?
B1 C12 1.633(6) . ?
B1 C18 1.634(6) . ?
B1 C24 1.640(5) . ?
C12 C13 1.390(5) . ?
C12 C17 1.391(5) . ?
C13 C14 1.402(6) . ?
C14 C15 1.375(7) . ?
C14 C1F 1.495(9) . ?
C15 C16 1.370(7) . ?
C16 C17 1.389(6) . ?
C16 C2F 1.490(7) . ?
C18 C23 1.391(5) . ?
C18 C19 1.387(5) . ?
C19 C20 1.376(6) . ?
C20 C21 1.361(7) . ?
C20 C3F 1.498(8) . ?
C21 C22 1.389(7) . ?
C22 C23 1.378(6) . ?
C22 C4F 1.497(7) . ?
C24 C29 1.390(5) . ?
C24 C25 1.395(5) . ?
C25 C26 1.400(6) . ?
C26 C27 1.360(7) . ?
C26 C5F 1.528(8) . ?
C27 C28 1.390(7) . ?
C28 C29 1.385(6) . ?
C28 C6F 1.496(7) . ?
C30 C35 1.382(6) . ?
C30 C31 1.393(6) . ?
C31 C32 1.384(7) . ?
C32 C33 1.358(9) . ?
C32 C7F 1.505(10) . ?
C33 C34 1.360(8) . ?
C34 C35 1.379(6) . ?
C34 C8F 1.472(8) . ?
C1F F1A 1.285(13) . ?
C1F F1B 1.287(14) . ?
C1F F1C 1.298(14) . ?
C2F F2B 1.270(10) . ?
C2F F2C 1.302(10) . ?
C2F F2A 1.305(9) . ?
C3F F3C 1.269(11) . ?
C3F F3B 1.273(9) . ?
C3F F3A 1.342(10) . ?
C4F F4B 1.283(11) . ?
C4F F4C 1.296(10) . ?
C4F F4A 1.302(11) . ?
C5F F5C 1.270(11) . ?
C5F F5B 1.288(13) . ?
C5F F5A 1.285(13) . ?
C6F F6B 1.285(12) . ?
C6F F6C 1.316(11) . ?
C6F F6A 1.322(9) . ?
C7F F7C 1.280(13) . ?
C7F F7B 1.295(13) . ?
C7F F7A 1.290(12) . ?
C8F F8B 1.260(13) . ?
C8F F8A 1.250(11) . ?
C8F F8C 1.307(12) . ?
O1 C38 1.32(3) . ?
O1 C37 1.425(16) . ?
C36 C37 1.13(2) . ?
C38 C39 1.32(2) . ?
